data_7150983
loop_
_publ_author_name
'Cariou, Claire A. M.'
'Kariuki, Benson M.'
'Snaith, John S.'

_publ_section_title
;
 Stereoselective synthesis of 2,4,5-trisubstituted piperidines by
 carbonyl ene and Prins cyclisations
;
_journal_issue 18
_journal_name_full 'Organic &amp; Biomolecular Chemistry'
_journal_page_first 3337
_journal_page_last 3348
_journal_paper_doi 10.1039/B808644c
_journal_volume 6
_journal_year 2008
_chemical_formula_moiety 'C21 H25 N O3 S'
_chemical_formula_sum 'C21 H25 N O3 S'
_chemical_formula_weight 371.48
_chemical_name_systematic
;
?
;
_space_group_IT_number 4
_symmetry_cell_setting monoclinic
_symmetry_space_group_name_Hall 'P 2yb'
_symmetry_space_group_name_H-M 'P 1 21 1'
_atom_sites_solution_hydrogens geom
_atom_sites_solution_primary direct
_atom_sites_solution_secondary difmap
_audit_creation_method SHELXL-97
_cell_angle_alpha 90.00
_cell_angle_beta 100.900(4)
_cell_angle_gamma 90.00
_cell_formula_units_Z 4
_cell_length_a 8.5309(4)
_cell_length_b 11.6667(6)
_cell_length_c 20.2195(11)
_cell_measurement_reflns_used 5722
_cell_measurement_temperature 273(2)
_cell_measurement_theta_max 70.77
_cell_measurement_theta_min 4.40
_cell_volume 1976.09(18)
_computing_cell_refinement SAINTPLUS
_computing_data_collection SMART
_computing_data_reduction SAINTPLUS
_computing_structure_refinement SHELXTL
_computing_structure_solution SHELXTL
_diffrn_ambient_temperature 273(2)
_diffrn_measured_fraction_theta_full 0.930
_diffrn_measured_fraction_theta_max 0.930
_diffrn_measurement_device_type 'Bruker Smart 6000 CCD'
_diffrn_measurement_method 'CCD slices'
_diffrn_radiation_monochromator graphite
_diffrn_radiation_source 'fine-focus sealed tube'
_diffrn_radiation_type CuK\a
_diffrn_radiation_wavelength 1.54178
_diffrn_reflns_av_R_equivalents 0.0344
_diffrn_reflns_av_sigmaI/netI 0.0513
_diffrn_reflns_limit_h_max 10
_diffrn_reflns_limit_h_min -10
_diffrn_reflns_limit_k_max 14
_diffrn_reflns_limit_k_min -14
_diffrn_reflns_limit_l_max 24
_diffrn_reflns_limit_l_min -24
_diffrn_reflns_number 12643
_diffrn_reflns_theta_full 70.77
_diffrn_reflns_theta_max 70.77
_diffrn_reflns_theta_min 4.40
_exptl_absorpt_coefficient_mu 1.611
_exptl_absorpt_correction_T_max 0.7388
_exptl_absorpt_correction_T_min 0.6984
_exptl_absorpt_correction_type empirical
_exptl_absorpt_process_details Sadabs
_exptl_crystal_colour colourless
_exptl_crystal_density_diffrn 1.249
_exptl_crystal_density_method 'not measured'
_exptl_crystal_description block
_exptl_crystal_F_000 792
_exptl_crystal_size_max 0.24
_exptl_crystal_size_mid 0.22
_exptl_crystal_size_min 0.20
_refine_diff_density_max 0.223
_refine_diff_density_min -0.236
_refine_diff_density_rms 0.039
_refine_ls_abs_structure_details 'Flack H D (1983), Acta Cryst. A39, 876-881'
_refine_ls_abs_structure_Flack 0.029(10)
_refine_ls_extinction_method none
_refine_ls_goodness_of_fit_ref 1.011
_refine_ls_hydrogen_treatment constr
_refine_ls_matrix_type full
_refine_ls_number_parameters 475
_refine_ls_number_reflns 6257
_refine_ls_number_restraints 1
_refine_ls_restrained_S_all 1.011
_refine_ls_R_factor_all 0.0360
_refine_ls_R_factor_gt 0.0326
_refine_ls_shift/su_max 0.002
_refine_ls_shift/su_mean 0.000
_refine_ls_structure_factor_coef Fsqd
_refine_ls_weighting_details 'calc w=1/[\s^2^(Fo^2^)+(0.0424P)^2^+0.0000P] where P=(Fo^2^+2Fc^2^)/3'
_refine_ls_weighting_scheme calc
_refine_ls_wR_factor_gt 0.0809
_refine_ls_wR_factor_ref 0.0835
_reflns_number_gt 5722
_reflns_number_total 6257
_reflns_threshold_expression >2sigma(I)
_cod_data_source_file B808644c.txt
_cod_data_source_block clc539i
_cod_depositor_comments
;
The following automatic conversions were performed:
'_symmetry_cell_setting' value 'Monoclinic' changed to 'monoclinic'
according to '/home/saulius/struct/CIF-dictionaries/cif_core.dic'
dictionary named 'cif_core.dic' version 2.4.1 from 2010-06-29.

Automatic conversion script
Id: cif_fix_enum 1527 2010-12-29 10:47:43Z saulius 
;
_cod_original_cell_volume 1976.09(17)
_cod_original_sg_symbol_H-M P21
_cod_database_code 7150983

loop_
_symmetry_equiv_pos_as_xyz
'x, y, z'
'-x, y+1/2, -z'

loop_
_atom_site_label
_atom_site_type_symbol
_atom_site_fract_x
_atom_site_fract_y
_atom_site_fract_z
_atom_site_U_iso_or_equiv
_atom_site_adp_type
_atom_site_occupancy
_atom_site_symmetry_multiplicity
_atom_site_calc_flag
_atom_site_refinement_flags
_atom_site_disorder_assembly
_atom_site_disorder_group
C1 C 0.3727(2) -0.03024(18) 0.40037(11) 0.0527(5) Uani 1 1 d . . .
C2 C 0.4663(3) -0.12812(19) 0.41191(12) 0.0607(6) Uani 1 1 d . . .
H2 H 0.5421 -0.1356 0.4513 0.073 Uiso 1 1 calc R . .
C3 C 0.4456(3) -0.2139(2) 0.36438(15) 0.0734(7) Uani 1 1 d . . .
H3 H 0.5082 -0.2796 0.3722 0.088 Uiso 1 1 calc R . .
C4 C 0.3331(3) -0.2052(2) 0.30478(14) 0.0742(7) Uani 1 1 d . . .
C5 C 0.2434(4) -0.1075(2) 0.29433(15) 0.0808(8) Uani 1 1 d . . .
H5 H 0.1693 -0.0995 0.2545 0.097 Uiso 1 1 calc R . .
C6 C 0.2598(3) -0.0205(2) 0.34129(13) 0.0664(6) Uani 1 1 d . . .
H6 H 0.1955 0.0443 0.3335 0.080 Uiso 1 1 calc R . .
C7 C 0.3118(5) -0.3001(3) 0.25259(19) 0.1127(12) Uani 1 1 d . . .
H7A H 0.2024 -0.3247 0.2437 0.169 Uiso 1 1 calc R . .
H7B H 0.3794 -0.3636 0.2693 0.169 Uiso 1 1 calc R . .
H7C H 0.3400 -0.2721 0.2118 0.169 Uiso 1 1 calc R . .
C8 C 0.5822(2) 0.19038(15) 0.38904(9) 0.0399(4) Uani 1 1 d . . .
H8 H 0.6114 0.1224 0.3656 0.048 Uiso 1 1 calc R . .
C9 C 0.7219(2) 0.27444(18) 0.39831(11) 0.0533(5) Uani 1 1 d . . .
H9A H 0.7462 0.2921 0.3545 0.064 Uiso 1 1 calc R . .
H9B H 0.6895 0.3452 0.4171 0.064 Uiso 1 1 calc R . .
C10 C 0.8726(2) 0.23068(19) 0.44368(11) 0.0512(5) Uani 1 1 d . . .
H10 H 0.9541 0.2909 0.4499 0.061 Uiso 1 1 calc R . .
C11 C 0.8321(2) 0.19871(17) 0.51167(10) 0.0455(4) Uani 1 1 d . . .
H11 H 0.7870 0.2668 0.5294 0.055 Uiso 1 1 calc R . .
C12 C 0.7033(2) 0.10745(17) 0.50013(10) 0.0482(4) Uani 1 1 d . . .
H12A H 0.7404 0.0417 0.4781 0.058 Uiso 1 1 calc R . .
H12B H 0.6802 0.0825 0.5430 0.058 Uiso 1 1 calc R . .
C13 C 0.4407(2) 0.24803(15) 0.34422(10) 0.0423(4) Uani 1 1 d . . .
C14 C 0.3637(3) 0.34183(19) 0.36562(11) 0.0549(5) Uani 1 1 d . . .
H14 H 0.3938 0.3681 0.4096 0.066 Uiso 1 1 calc R . .
C15 C 0.2428(3) 0.3964(2) 0.32192(13) 0.0669(6) Uani 1 1 d . . .
H15 H 0.1904 0.4582 0.3370 0.080 Uiso 1 1 calc R . .
C16 C 0.1994(3) 0.3601(2) 0.25656(13) 0.0734(7) Uani 1 1 d . . .
H16 H 0.1175 0.3967 0.2273 0.088 Uiso 1 1 calc R . .
C17 C 0.2772(3) 0.2701(2) 0.23500(13) 0.0767(8) Uani 1 1 d . . .
H17 H 0.2489 0.2461 0.1905 0.092 Uiso 1 1 calc R . .
C18 C 0.3981(3) 0.21330(18) 0.27817(11) 0.0561(5) Uani 1 1 d . . .
H18 H 0.4503 0.1519 0.2625 0.067 Uiso 1 1 calc R . .
C19 C 0.9806(2) 0.1641(2) 0.56215(11) 0.0588(5) Uani 1 1 d . . .
C20 C 1.0239(3) 0.0559(3) 0.57374(16) 0.0900(9) Uani 1 1 d . . .
H20A H 1.1190 0.0386 0.6028 0.108 Uiso 1 1 calc R . .
H20B H 0.9592 -0.0028 0.5528 0.108 Uiso 1 1 calc R . .
C21 C 1.0781(4) 0.2595(4) 0.59382(19) 0.1168(13) Uani 1 1 d . . .
H21A H 1.1624 0.2305 0.6280 0.175 Uiso 1 1 calc R . .
H21B H 1.0127 0.3110 0.6138 0.175 Uiso 1 1 calc R . .
H21C H 1.1231 0.2996 0.5604 0.175 Uiso 1 1 calc R . .
C22 C 0.6452(2) 0.71784(16) 0.09821(10) 0.0449(4) Uani 1 1 d . . .
C23 C 0.7607(3) 0.72143(19) 0.15657(11) 0.0563(5) Uani 1 1 d . . .
H23 H 0.8296 0.7836 0.1654 0.068 Uiso 1 1 calc R . .
C24 C 0.7715(3) 0.6305(2) 0.20146(13) 0.0699(6) Uani 1 1 d . . .
H24 H 0.8483 0.6328 0.2408 0.084 Uiso 1 1 calc R . .
C25 C 0.6718(3) 0.5373(2) 0.18941(13) 0.0675(6) Uani 1 1 d . . .
C26 C 0.5586(3) 0.53503(19) 0.13011(14) 0.0646(6) Uani 1 1 d . . .
H26 H 0.4909 0.4722 0.1210 0.077 Uiso 1 1 calc R . .
C27 C 0.5446(3) 0.62394(17) 0.08454(11) 0.0534(5) Uani 1 1 d . . .
H27 H 0.4685 0.6210 0.0450 0.064 Uiso 1 1 calc R . .
C28 C 0.6817(5) 0.4412(3) 0.24042(18) 0.1065(11) Uani 1 1 d . . .
H28A H 0.7898 0.4336 0.2642 0.160 Uiso 1 1 calc R . .
H28B H 0.6481 0.3707 0.2176 0.160 Uiso 1 1 calc R . .
H28C H 0.6135 0.4583 0.2718 0.160 Uiso 1 1 calc R . .
C29 C 0.45390(19) 0.94357(15) 0.12054(9) 0.0387(4) Uani 1 1 d . . .
H29 H 0.4298 0.8747 0.1445 0.046 Uiso 1 1 calc R . .
C30 C 0.3146(2) 1.02770(17) 0.11666(10) 0.0468(4) Uani 1 1 d . . .
H30A H 0.2985 1.0434 0.1620 0.056 Uiso 1 1 calc R . .
H30B H 0.3434 1.0993 0.0977 0.056 Uiso 1 1 calc R . .
C31 C 0.1577(2) 0.98581(17) 0.07487(10) 0.0460(4) Uani 1 1 d . . .
H31 H 0.0778 1.0470 0.0710 0.055 Uiso 1 1 calc R . .
C32 C 0.1863(2) 0.95360(16) 0.00447(9) 0.0430(4) Uani 1 1 d . . .
H32 H 0.2266 1.0220 -0.0149 0.052 Uiso 1 1 calc R . .
C33 C 0.3156(2) 0.86321(16) 0.01180(9) 0.0437(4) Uani 1 1 d . . .
H33A H 0.2836 0.7971 0.0351 0.052 Uiso 1 1 calc R . .
H33B H 0.3304 0.8387 -0.0324 0.052 Uiso 1 1 calc R . .
C34 C 0.6016(2) 1.00017(16) 0.16141(9) 0.0423(4) Uani 1 1 d . . .
C35 C 0.6621(2) 0.96236(18) 0.22591(10) 0.0486(4) Uani 1 1 d . . .
H35 H 0.6176 0.8985 0.2428 0.058 Uiso 1 1 calc R . .
C36 C 0.7888(3) 1.0190(2) 0.26575(11) 0.0618(6) Uani 1 1 d . . .
H36 H 0.8284 0.9928 0.3091 0.074 Uiso 1 1 calc R . .
C37 C 0.8555(3) 1.1122(2) 0.24205(13) 0.0659(6) Uani 1 1 d . . .
H37 H 0.9405 1.1496 0.2691 0.079 Uiso 1 1 calc R . .
C38 C 0.7972(3) 1.1513(2) 0.17790(12) 0.0638(6) Uani 1 1 d . . .
H38 H 0.8443 1.2142 0.1612 0.077 Uiso 1 1 calc R . .
C39 C 0.6680(2) 1.09698(18) 0.13815(11) 0.0542(5) Uani 1 1 d . . .
H39 H 0.6258 1.1258 0.0956 0.065 Uiso 1 1 calc R . .
C40 C 0.0334(2) 0.9184(2) -0.04171(10) 0.0533(5) Uani 1 1 d . . .
C41 C -0.0074(3) 0.8100(2) -0.05468(13) 0.0722(7) Uani 1 1 d . . .
H41A H -0.1054 0.7925 -0.0816 0.087 Uiso 1 1 calc R . .
H41B H 0.0618 0.7515 -0.0368 0.087 Uiso 1 1 calc R . .
C42 C -0.0749(3) 1.0139(3) -0.06952(16) 0.0867(9) Uani 1 1 d . . .
H42A H -0.1698 0.9831 -0.0969 0.130 Uiso 1 1 calc R . .
H42B H -0.0217 1.0628 -0.0965 0.130 Uiso 1 1 calc R . .
H42C H -0.1029 1.0574 -0.0332 0.130 Uiso 1 1 calc R . .
N1 N 0.55547(16) 0.15463(13) 0.45724(8) 0.0416(3) Uani 1 1 d . . .
N2 N 0.46911(17) 0.90983(13) 0.05038(7) 0.0385(3) Uani 1 1 d . . .
O1 O 0.41671(17) 0.02881(15) 0.52633(8) 0.0640(4) Uani 1 1 d . . .
O2 O 0.25944(15) 0.15519(14) 0.44216(9) 0.0637(4) Uani 1 1 d . . .
O3 O 0.92860(16) 0.13452(17) 0.41257(8) 0.0668(5) Uani 1 1 d . . .
H3A H 1.0241 0.1255 0.4275 0.100 Uiso 1 1 calc R . .
O4 O 0.59496(16) 0.78851(13) -0.02575(7) 0.0542(3) Uani 1 1 d . . .
O5 O 0.76494(15) 0.90447(13) 0.06140(7) 0.0531(3) Uani 1 1 d . . .
O6 O 0.10555(15) 0.89024(15) 0.10820(7) 0.0584(4) Uani 1 1 d . . .
H6A H 0.0127 0.8753 0.0912 0.088 Uiso 1 1 calc R . .
S1 S 0.39251(5) 0.08002(4) 0.46103(3) 0.04873(13) Uani 1 1 d . . .
S2 S 0.62741(5) 0.83372(4) 0.04124(2) 0.04172(11) Uani 1 1 d . . .

loop_
_atom_site_aniso_label
_atom_site_aniso_U_11
_atom_site_aniso_U_22
_atom_site_aniso_U_33
_atom_site_aniso_U_23
_atom_site_aniso_U_13
_atom_site_aniso_U_12
C1 0.0354(9) 0.0530(11) 0.0676(13) 0.0118(10) 0.0044(9) -0.0084(9)
C2 0.0461(11) 0.0614(12) 0.0747(14) 0.0166(11) 0.0118(11) 0.0014(10)
C3 0.0690(15) 0.0589(13) 0.098(2) 0.0096(14) 0.0304(15) -0.0018(12)
C4 0.0803(17) 0.0643(14) 0.0797(17) 0.0027(13) 0.0192(15) -0.0261(14)
C5 0.0798(17) 0.0721(16) 0.0804(17) 0.0088(14) -0.0104(14) -0.0265(15)
C6 0.0521(12) 0.0582(12) 0.0806(16) 0.0111(12) -0.0085(12) -0.0111(11)
C7 0.156(3) 0.0777(19) 0.108(3) -0.0157(18) 0.035(2) -0.034(2)
C8 0.0297(8) 0.0450(9) 0.0437(9) 0.0022(7) 0.0037(7) 0.0027(7)
C9 0.0370(9) 0.0588(11) 0.0611(12) 0.0147(10) 0.0015(9) -0.0059(9)
C10 0.0319(9) 0.0632(12) 0.0557(11) 0.0042(10) 0.0007(8) -0.0089(9)
C11 0.0303(8) 0.0549(10) 0.0497(10) -0.0045(9) 0.0037(8) 0.0045(8)
C12 0.0304(8) 0.0599(11) 0.0526(11) 0.0132(9) 0.0038(8) 0.0048(8)
C13 0.0339(8) 0.0436(9) 0.0473(10) 0.0029(8) 0.0027(8) -0.0009(8)
C14 0.0552(11) 0.0540(11) 0.0519(11) -0.0028(10) 0.0011(9) 0.0088(10)
C15 0.0661(14) 0.0602(12) 0.0711(15) 0.0029(12) 0.0043(12) 0.0224(12)
C16 0.0658(14) 0.0710(15) 0.0717(15) 0.0083(13) -0.0171(12) 0.0183(13)
C17 0.0859(18) 0.0746(16) 0.0558(13) -0.0096(13) -0.0220(13) 0.0165(15)
C18 0.0575(12) 0.0536(11) 0.0513(11) -0.0072(10) -0.0050(10) 0.0099(10)
C19 0.0329(9) 0.0921(16) 0.0495(11) 0.0018(12) 0.0025(9) 0.0056(11)
C20 0.0563(14) 0.104(2) 0.098(2) 0.0222(18) -0.0148(14) 0.0222(15)
C21 0.0701(19) 0.145(3) 0.112(3) -0.017(3) -0.0413(19) -0.008(2)
C22 0.0358(9) 0.0464(9) 0.0523(11) -0.0051(8) 0.0082(8) 0.0068(8)
C23 0.0471(10) 0.0550(11) 0.0618(13) -0.0023(10) -0.0026(10) 0.0035(9)
C24 0.0710(15) 0.0695(14) 0.0615(14) 0.0073(12) -0.0069(12) 0.0127(13)
C25 0.0755(15) 0.0559(12) 0.0714(15) 0.0086(11) 0.0149(13) 0.0125(12)
C26 0.0616(13) 0.0485(11) 0.0865(17) -0.0029(11) 0.0210(13) -0.0025(11)
C27 0.0484(10) 0.0496(10) 0.0614(12) -0.0076(10) 0.0084(10) 0.0026(9)
C28 0.134(3) 0.0787(18) 0.105(2) 0.0349(18) 0.019(2) 0.013(2)
C29 0.0322(8) 0.0417(8) 0.0408(9) -0.0002(7) 0.0038(7) -0.0037(8)
C30 0.0375(9) 0.0493(9) 0.0523(10) -0.0114(9) 0.0049(8) 0.0015(9)
C31 0.0294(8) 0.0536(10) 0.0528(11) -0.0033(9) 0.0023(8) 0.0049(8)
C32 0.0311(8) 0.0484(9) 0.0481(10) 0.0031(8) 0.0040(8) -0.0016(8)
C33 0.0300(8) 0.0537(10) 0.0452(9) -0.0076(8) 0.0013(8) -0.0029(8)
C34 0.0319(8) 0.0485(10) 0.0448(10) -0.0051(8) 0.0029(8) -0.0012(8)
C35 0.0440(10) 0.0540(10) 0.0457(10) -0.0007(9) 0.0032(9) 0.0028(9)
C36 0.0535(12) 0.0758(14) 0.0479(11) -0.0038(11) -0.0110(10) 0.0080(12)
C37 0.0448(11) 0.0758(15) 0.0703(14) -0.0197(13) -0.0060(11) -0.0083(11)
C38 0.0553(12) 0.0661(13) 0.0680(14) -0.0066(12) 0.0064(11) -0.0201(12)
C39 0.0533(11) 0.0569(11) 0.0489(11) 0.0005(10) 0.0007(9) -0.0113(10)
C40 0.0333(9) 0.0808(13) 0.0440(10) -0.0031(10) 0.0025(8) 0.0004(10)
C41 0.0449(11) 0.0914(18) 0.0731(15) -0.0233(14) -0.0067(11) -0.0098(12)
C42 0.0528(13) 0.112(2) 0.0842(18) 0.0121(18) -0.0165(13) 0.0123(15)
N1 0.0264(7) 0.0495(8) 0.0477(8) 0.0068(7) 0.0035(6) 0.0035(7)
N2 0.0280(7) 0.0454(7) 0.0400(7) -0.0024(6) 0.0013(6) -0.0017(6)
O1 0.0449(7) 0.0840(10) 0.0654(9) 0.0192(8) 0.0160(7) -0.0044(8)
O2 0.0284(6) 0.0724(9) 0.0902(11) 0.0135(9) 0.0112(7) 0.0067(7)
O3 0.0304(6) 0.1114(13) 0.0569(9) -0.0171(9) 0.0044(6) 0.0068(8)
O4 0.0436(7) 0.0722(9) 0.0481(7) -0.0067(7) 0.0120(6) 0.0069(7)
O5 0.0298(6) 0.0627(8) 0.0672(9) -0.0035(7) 0.0101(6) -0.0057(6)
O6 0.0346(6) 0.0855(10) 0.0543(8) 0.0074(8) 0.0066(6) -0.0108(7)
S1 0.02719(19) 0.0583(3) 0.0608(3) 0.0120(2) 0.00867(19) 0.0006(2)
S2 0.02881(19) 0.0505(2) 0.0458(2) -0.0024(2) 0.00697(17) 0.00038(19)

loop_
_atom_type_symbol
_atom_type_description
_atom_type_scat_dispersion_real
_atom_type_scat_dispersion_imag
_atom_type_scat_source
C C 0.0181 0.0091 'International Tables Vol C Tables 4.2.6.8 and 6.1.1.4'
H H 0.0000 0.0000 'International Tables Vol C Tables 4.2.6.8 and 6.1.1.4'
N N 0.0311 0.0180 'International Tables Vol C Tables 4.2.6.8 and 6.1.1.4'
O O 0.0492 0.0322 'International Tables Vol C Tables 4.2.6.8 and 6.1.1.4'
S S 0.3331 0.5567 'International Tables Vol C Tables 4.2.6.8 and 6.1.1.4'

loop_
_geom_angle_atom_site_label_1
_geom_angle_atom_site_label_2
_geom_angle_atom_site_label_3
_geom_angle
_geom_angle_site_symmetry_1
_geom_angle_site_symmetry_3
_geom_angle_publ_flag
C2 C1 C6 119.7(2) . . ?
C2 C1 S1 120.46(17) . . ?
C6 C1 S1 119.86(17) . . ?
C3 C2 C1 119.2(2) . . ?
C2 C3 C4 121.8(2) . . ?
C5 C4 C3 117.9(3) . . ?
C5 C4 C7 120.8(3) . . ?
C3 C4 C7 121.3(3) . . ?
C4 C5 C6 121.8(3) . . ?
C5 C6 C1 119.7(2) . . ?
N1 C8 C13 115.42(14) . . ?
N1 C8 C9 108.46(15) . . ?
C13 C8 C9 107.57(15) . . ?
C10 C9 C8 114.19(16) . . ?
O3 C10 C9 108.47(18) . . ?
O3 C10 C11 111.12(18) . . ?
C9 C10 C11 108.43(16) . . ?
C12 C11 C19 113.78(18) . . ?
C12 C11 C10 108.31(16) . . ?
C19 C11 C10 111.54(15) . . ?
N1 C12 C11 109.76(15) . . ?
C18 C13 C14 118.75(17) . . ?
C18 C13 C8 118.78(17) . . ?
C14 C13 C8 122.14(18) . . ?
C15 C14 C13 120.3(2) . . ?
C16 C15 C14 120.5(2) . . ?
C17 C16 C15 119.3(2) . . ?
C16 C17 C18 121.2(2) . . ?
C13 C18 C17 119.9(2) . . ?
C20 C19 C21 122.1(2) . . ?
C20 C19 C11 122.7(2) . . ?
C21 C19 C11 115.0(2) . . ?
C27 C22 C23 120.43(19) . . ?
C27 C22 S2 120.10(15) . . ?
C23 C22 S2 119.47(15) . . ?
C22 C23 C24 118.8(2) . . ?
C25 C24 C23 121.8(2) . . ?
C24 C25 C26 118.3(2) . . ?
C24 C25 C28 120.8(3) . . ?
C26 C25 C28 120.9(3) . . ?
C27 C26 C25 121.4(2) . . ?
C26 C27 C22 119.3(2) . . ?
N2 C29 C34 114.61(14) . . ?
N2 C29 C30 108.93(14) . . ?
C34 C29 C30 107.75(14) . . ?
C31 C30 C29 114.52(15) . . ?
O6 C31 C30 108.10(16) . . ?
O6 C31 C32 111.55(16) . . ?
C30 C31 C32 108.42(15) . . ?
C40 C32 C33 113.53(16) . . ?
C40 C32 C31 111.70(15) . . ?
C33 C32 C31 108.69(15) . . ?
N2 C33 C32 110.38(14) . . ?
C35 C34 C39 118.50(18) . . ?
C35 C34 C29 119.85(17) . . ?
C39 C34 C29 121.31(17) . . ?
C34 C35 C36 120.5(2) . . ?
C37 C36 C35 120.7(2) . . ?
C36 C37 C38 119.9(2) . . ?
C37 C38 C39 120.0(2) . . ?
C34 C39 C38 120.4(2) . . ?
C41 C40 C42 121.3(2) . . ?
C41 C40 C32 123.1(2) . . ?
C42 C40 C32 115.6(2) . . ?
C12 N1 C8 112.21(13) . . ?
C12 N1 S1 113.82(12) . . ?
C8 N1 S1 117.67(12) . . ?
C33 N2 C29 111.41(13) . . ?
C33 N2 S2 113.53(11) . . ?
C29 N2 S2 117.66(11) . . ?
O1 S1 O2 118.20(10) . . ?
O1 S1 N1 106.69(8) . . ?
O2 S1 N1 107.28(8) . . ?
O1 S1 C1 108.42(11) . . ?
O2 S1 C1 107.18(10) . . ?
N1 S1 C1 108.81(9) . . ?
O5 S2 O4 118.96(9) . . ?
O5 S2 N2 107.54(8) . . ?
O4 S2 N2 106.71(7) . . ?
O5 S2 C22 106.96(9) . . ?
O4 S2 C22 108.24(9) . . ?
N2 S2 C22 108.04(8) . . ?

loop_
_geom_bond_atom_site_label_1
_geom_bond_atom_site_label_2
_geom_bond_distance
_geom_bond_site_symmetry_2
_geom_bond_publ_flag
C1 C2 1.387(3) . ?
C1 C6 1.390(3) . ?
C1 S1 1.763(2) . ?
C2 C3 1.376(4) . ?
C3 C4 1.395(4) . ?
C4 C5 1.366(4) . ?
C4 C7 1.517(4) . ?
C5 C6 1.379(4) . ?
C8 N1 1.499(2) . ?
C8 C13 1.522(2) . ?
C8 C9 1.527(3) . ?
C9 C10 1.519(3) . ?
C10 O3 1.413(3) . ?
C10 C11 1.526(3) . ?
C11 C12 1.516(3) . ?
C11 C19 1.524(3) . ?
C12 N1 1.494(2) . ?
C13 C18 1.377(3) . ?
C13 C14 1.387(3) . ?
C14 C15 1.380(3) . ?
C15 C16 1.370(4) . ?
C16 C17 1.357(4) . ?
C17 C18 1.387(3) . ?
C19 C20 1.324(4) . ?
C19 C21 1.463(4) . ?
C22 C27 1.387(3) . ?
C22 C23 1.387(3) . ?
C22 S2 1.764(2) . ?
C23 C24 1.387(3) . ?
C24 C25 1.374(4) . ?
C25 C26 1.390(4) . ?
C25 C28 1.515(4) . ?
C26 C27 1.378(3) . ?
C29 N2 1.501(2) . ?
C29 C34 1.521(2) . ?
C29 C30 1.532(2) . ?
C30 C31 1.522(2) . ?
C31 O6 1.417(2) . ?
C31 C32 1.536(3) . ?
C32 C40 1.511(3) . ?
C32 C33 1.513(2) . ?
C33 N2 1.494(2) . ?
C34 C35 1.381(3) . ?
C34 C39 1.385(3) . ?
C35 C36 1.387(3) . ?
C36 C37 1.355(4) . ?
C37 C38 1.376(3) . ?
C38 C39 1.388(3) . ?
C40 C41 1.324(4) . ?
C40 C42 1.488(4) . ?
N1 S1 1.6543(15) . ?
N2 S2 1.6555(15) . ?
O1 S1 1.4281(16) . ?
O2 S1 1.4282(15) . ?
O4 S2 1.4310(14) . ?
O5 S2 1.4293(14) . ?
